data_4110742
loop_
_publ_author_name
'Xian-Ming Deng'
'Ping Cai'
'Song Ye'
'Xiu-Li Sun'
'Wei-Wei Liao'
'Kai Li'
'Yong Tang'
'Yun-Dong Wu'
'Li-Xin Dai'

_publ_section_title
;
 Enantioselective Synthesis of Vinylcyclopropanes and Vinylepoxides
 Mediated by Camphor-Derived Sulfur Ylides: Rationale of
 Enantioselectivity, Scope, and Limitation
;
_journal_name_full 'Journal of the American Chemical Society'
_journal_page_first 9730
_journal_page_last 9740
_journal_paper_doi 10.1021/ja056751o
_journal_volume 128
_journal_year 2006
_chemical_absolute_configuration ad
_chemical_formula_sum 'C22 H23 Cl O'
_chemical_formula_weight 338.85
_chemical_name_systematic
; 
 ? 
;
_space_group_IT_number 19
_symmetry_cell_setting orthorhombic
_symmetry_space_group_name_Hall 'P 2ac 2ab'
_symmetry_space_group_name_H-M 'P 21 21 21'
_atom_sites_solution_hydrogens geom
_atom_sites_solution_primary direct
_atom_sites_solution_secondary difmap
_audit_creation_method SHELXL-97
_cell_angle_alpha 90.00
_cell_angle_beta 90.00
_cell_angle_gamma 90.00
_cell_formula_units_Z 4
_cell_length_a 5.7455(9)
_cell_length_b 16.488(3)
_cell_length_c 20.354(3)
_cell_measurement_reflns_used 1161
_cell_measurement_temperature 293(2)
_cell_measurement_theta_max 47.461
_cell_measurement_theta_min 4.703
_cell_volume 1928.2(5)
_computing_cell_refinement 'Bruker SMART'
_computing_data_collection 'Bruker SMART'
_computing_data_reduction 'Bruker SHELXTL'
_computing_molecular_graphics 'Bruker SHELXTL'
_computing_publication_material 'Bruker SHELXTL'
_computing_structure_refinement 'SHELXL-97 (Sheldrick, 1997)'
_computing_structure_solution 'SHELXS-97 (Sheldrick, 1990)'
_diffrn_ambient_temperature 293(2)
_diffrn_measured_fraction_theta_full 0.995
_diffrn_measured_fraction_theta_max 0.995
_diffrn_measurement_device_type 'CCD area detector'
_diffrn_measurement_method 'phi and omega scans'
_diffrn_radiation_monochromator graphite
_diffrn_radiation_source 'fine-focus sealed tube'
_diffrn_radiation_type MoK\a
_diffrn_radiation_wavelength 0.71073
_diffrn_reflns_av_R_equivalents 0.0809
_diffrn_reflns_av_sigmaI/netI 0.0999
_diffrn_reflns_limit_h_max 7
_diffrn_reflns_limit_h_min -7
_diffrn_reflns_limit_k_max 21
_diffrn_reflns_limit_k_min -20
_diffrn_reflns_limit_l_max 18
_diffrn_reflns_limit_l_min -26
_diffrn_reflns_number 11715
_diffrn_reflns_theta_full 27.50
_diffrn_reflns_theta_max 27.50
_diffrn_reflns_theta_min 1.59
_exptl_absorpt_coefficient_mu 0.203
_exptl_absorpt_correction_T_max 1.00000
_exptl_absorpt_correction_T_min 0.65157
_exptl_absorpt_correction_type empirical
_exptl_crystal_colour colourless
_exptl_crystal_density_diffrn 1.167
_exptl_crystal_F_000 720
_exptl_crystal_size_max 0.499
_exptl_crystal_size_mid 0.217
_exptl_crystal_size_min 0.047
_refine_diff_density_max 0.137
_refine_diff_density_min -0.277
_refine_diff_density_rms 0.036
_refine_ls_abs_structure_details 'Flack H D (1983), Acta Cryst. A39, 876-881'
_refine_ls_abs_structure_Flack 0.04(12)
_refine_ls_extinction_method none
_refine_ls_goodness_of_fit_ref 0.974
_refine_ls_hydrogen_treatment mixed
_refine_ls_matrix_type full
_refine_ls_number_parameters 228
_refine_ls_number_reflns 4374
_refine_ls_number_restraints 0
_refine_ls_restrained_S_all 0.974
_refine_ls_R_factor_all 0.1326
_refine_ls_R_factor_gt 0.0628
_refine_ls_shift/su_max 0.001
_refine_ls_shift/su_mean 0.000
_refine_ls_structure_factor_coef Fsqd
_refine_ls_weighting_details 'calc w=1/[\s^2^(Fo^2^)+(0.0397P)^2^+0.0000P] where P=(Fo^2^+2Fc^2^)/3'
_refine_ls_weighting_scheme calc
_refine_ls_wR_factor_gt 0.1114
_refine_ls_wR_factor_ref 0.1475
_reflns_number_gt 2151
_reflns_number_total 4374
_reflns_threshold_expression >2sigma(I)
_cod_data_source_file ja056751orom20051002_112851.cif
_cod_data_source_block cd23372
_cod_database_code 4110742

loop_
_symmetry_equiv_pos_as_xyz
'x, y, z'
'-x+1/2, -y, z+1/2'
'-x, y+1/2, -z+1/2'
'x+1/2, -y+1/2, -z'

loop_
_atom_site_label
_atom_site_type_symbol
_atom_site_fract_x
_atom_site_fract_y
_atom_site_fract_z
_atom_site_U_iso_or_equiv
_atom_site_adp_type
_atom_site_occupancy
_atom_site_symmetry_multiplicity
_atom_site_calc_flag
_atom_site_refinement_flags
Cl Cl 0.9714(2) 1.25624(7) 0.13782(6) 0.0882(4) Uani 1 1 d .
O1 O 0.1375(5) 0.95759(17) 0.39526(13) 0.0697(8) Uani 1 1 d .
C1 C 0.4328(8) 0.9218(3) 0.2797(2) 0.0593(11) Uani 1 1 d .
C2 C 0.4136(7) 1.0127(3) 0.28816(19) 0.0559(10) Uani 1 1 d .
C3 C 0.5049(7) 0.9619(2) 0.34476(16) 0.0546(9) Uani 1 1 d .
H3 H 0.6721 0.9652 0.3540 0.065 Uiso 1 1 calc R
C4 C 0.3467(7) 0.9513(2) 0.40233(19) 0.0532(10) Uani 1 1 d .
C5 C 0.4606(7) 0.9340(3) 0.46819(18) 0.0632(11) Uani 1 1 d .
C6 C 0.6156(8) 1.0048(3) 0.4874(2) 0.0898(15) Uani 1 1 d .
H6A H 0.7348 1.0119 0.4548 0.135 Uiso 1 1 calc R
H6B H 0.6862 0.9940 0.5292 0.135 Uiso 1 1 calc R
H6C H 0.5237 1.0533 0.4903 0.135 Uiso 1 1 calc R
C7 C 0.2699(8) 0.9232(4) 0.5207(2) 0.111(2) Uani 1 1 d .
H7A H 0.1763 0.9714 0.5227 0.166 Uiso 1 1 calc R
H7B H 0.3410 0.9138 0.5627 0.166 Uiso 1 1 calc R
H7C H 0.1736 0.8778 0.5093 0.166 Uiso 1 1 calc R
C8 C 0.6057(8) 0.8564(3) 0.4622(2) 0.0861(15) Uani 1 1 d .
H8A H 0.5075 0.8125 0.4484 0.129 Uiso 1 1 calc R
H8B H 0.6740 0.8437 0.5040 0.129 Uiso 1 1 calc R
H8C H 0.7267 0.8645 0.4303 0.129 Uiso 1 1 calc R
C9 C 0.6126(7) 0.8890(2) 0.23569(18) 0.0596(10) Uani 1 1 d .
H9 H 0.7540 0.9163 0.2337 0.071 Uiso 1 1 calc R
C10 C 0.5889(7) 0.8242(2) 0.19910(19) 0.0631(11) Uani 1 1 d .
H10 H 0.4500 0.7958 0.2037 0.076 Uiso 1 1 calc R
C11 C 0.7569(7) 0.7913(2) 0.15153(19) 0.0585(10) Uani 1 1 d .
C12 C 0.7218(8) 0.7151(2) 0.1240(2) 0.0674(12) Uani 1 1 d .
H12 H 0.5886 0.6861 0.1351 0.081 Uiso 1 1 calc R
C13 C 0.8801(9) 0.6811(3) 0.0804(2) 0.0743(13) Uani 1 1 d .
H13 H 0.8547 0.6293 0.0638 0.089 Uiso 1 1 calc R
C14 C 1.0723(9) 0.7236(3) 0.0621(2) 0.0741(13) Uani 1 1 d .
H14 H 1.1775 0.7013 0.0325 0.089 Uiso 1 1 calc R
C15 C 1.1107(8) 0.7998(3) 0.0877(2) 0.0725(12) Uani 1 1 d .
H15 H 1.2426 0.8288 0.0754 0.087 Uiso 1 1 calc R
C16 C 0.9541(8) 0.8335(2) 0.1315(2) 0.0709(12) Uani 1 1 d .
H16 H 0.9812 0.8853 0.1478 0.085 Uiso 1 1 calc R
C17 C 0.5606(6) 1.0708(2) 0.25230(17) 0.0507(9) Uani 1 1 d .
C18 C 0.4870(8) 1.0972(3) 0.19117(19) 0.0727(13) Uani 1 1 d .
H18 H 0.3497 1.0767 0.1736 0.087 Uiso 1 1 calc R
C19 C 0.6132(8) 1.1535(3) 0.1559(2) 0.0828(14) Uani 1 1 d .
H19 H 0.5607 1.1708 0.1149 0.099 Uiso 1 1 calc R
C20 C 0.8154(7) 1.1839(2) 0.1811(2) 0.0583(11) Uani 1 1 d .
C21 C 0.8930(7) 1.1588(2) 0.24179(19) 0.0660(11) Uani 1 1 d .
H21 H 1.0295 1.1801 0.2593 0.079 Uiso 1 1 calc R
C22 C 0.7671(7) 1.1020(2) 0.27632(19) 0.0634(11) Uani 1 1 d .
H22 H 0.8224 1.0841 0.3168 0.076 Uiso 1 1 calc R
H1 H 0.284(7) 0.899(2) 0.2797(17) 0.072(13) Uiso 1 1 d .
H2 H 0.258(6) 1.0297(19) 0.2959(15) 0.061(11) Uiso 1 1 d .

loop_
_atom_site_aniso_label
_atom_site_aniso_U_11
_atom_site_aniso_U_22
_atom_site_aniso_U_33
_atom_site_aniso_U_23
_atom_site_aniso_U_13
_atom_site_aniso_U_12
Cl 0.0977(9) 0.0715(7) 0.0954(8) 0.0150(6) 0.0182(8) -0.0192(7)
O1 0.0430(17) 0.090(2) 0.076(2) 0.0074(16) 0.0099(14) 0.0038(15)
C1 0.048(3) 0.064(3) 0.066(3) -0.001(2) 0.003(2) -0.004(2)
C2 0.039(2) 0.068(3) 0.061(2) 0.005(2) 0.002(2) 0.001(2)
C3 0.044(2) 0.062(2) 0.057(2) 0.0027(18) 0.0048(19) 0.002(2)
C4 0.048(2) 0.053(2) 0.059(2) -0.0003(19) 0.012(2) 0.002(2)
C5 0.051(3) 0.084(3) 0.055(2) 0.004(2) 0.009(2) 0.014(2)
C6 0.081(4) 0.106(4) 0.083(3) -0.022(3) -0.003(3) 0.009(3)
C7 0.073(3) 0.189(6) 0.070(3) 0.040(4) 0.028(3) 0.015(4)
C8 0.092(4) 0.083(3) 0.083(3) 0.011(3) 0.000(3) 0.025(3)
C9 0.050(2) 0.062(3) 0.067(3) -0.001(2) 0.008(2) -0.003(2)
C10 0.057(3) 0.060(3) 0.073(3) 0.007(2) 0.008(2) -0.004(2)
C11 0.056(3) 0.057(2) 0.063(3) 0.005(2) 0.002(2) 0.006(2)
C12 0.067(3) 0.063(3) 0.072(3) 0.002(2) 0.001(3) -0.004(2)
C13 0.086(4) 0.069(3) 0.068(3) -0.009(2) -0.003(3) 0.010(3)
C14 0.077(3) 0.077(3) 0.068(3) -0.002(2) 0.005(3) 0.016(3)
C15 0.062(3) 0.079(3) 0.076(3) 0.003(2) 0.012(2) -0.003(3)
C16 0.076(3) 0.061(3) 0.075(3) 0.001(2) 0.007(3) -0.005(2)
C17 0.043(2) 0.056(2) 0.053(2) 0.0041(18) -0.0013(19) 0.0019(19)
C18 0.060(3) 0.093(3) 0.065(3) 0.015(2) -0.012(2) -0.012(3)
C19 0.078(3) 0.098(4) 0.072(3) 0.025(3) -0.011(3) -0.024(3)
C20 0.060(3) 0.050(2) 0.065(3) 0.004(2) 0.013(2) -0.002(2)
C21 0.062(3) 0.068(3) 0.068(3) -0.001(2) -0.008(2) -0.011(2)
C22 0.055(3) 0.069(3) 0.066(3) 0.002(2) -0.003(2) -0.007(2)

loop_
_atom_type_symbol
_atom_type_description
_atom_type_scat_dispersion_real
_atom_type_scat_dispersion_imag
_atom_type_scat_source
C C 0.0033 0.0016 'International Tables Vol C Tables 4.2.6.8 and 6.1.1.4'
H H 0.0000 0.0000 'International Tables Vol C Tables 4.2.6.8 and 6.1.1.4'
O O 0.0106 0.0060 'International Tables Vol C Tables 4.2.6.8 and 6.1.1.4'
Cl Cl 0.1484 0.1585 'International Tables Vol C Tables 4.2.6.8 and 6.1.1.4'

loop_
_geom_angle_atom_site_label_1
_geom_angle_atom_site_label_2
_geom_angle_atom_site_label_3
_geom_angle
C9 C1 C2 119.0(4)
C9 C1 C3 119.6(4)
C2 C1 C3 59.7(3)
C9 C1 H1 120(2)
C2 C1 H1 109(2)
C3 C1 H1 115(2)
C17 C2 C1 123.1(4)
C17 C2 C3 122.5(3)
C1 C2 C3 61.0(3)
C17 C2 H2 116(2)
C1 C2 H2 112(2)
C3 C2 H2 111(2)
C4 C3 C2 116.7(3)
C4 C3 C1 117.5(3)
C2 C3 C1 59.4(2)
C4 C3 H3 116.9
C2 C3 H3 116.9
C1 C3 H3 116.9
O1 C4 C3 120.0(4)
O1 C4 C5 123.2(4)
C3 C4 C5 116.9(3)
C4 C5 C6 109.6(3)
C4 C5 C8 108.7(3)
C6 C5 C8 110.1(4)
C4 C5 C7 109.1(3)
C6 C5 C7 109.1(4)
C8 C5 C7 110.3(4)
C5 C6 H6A 109.5
C5 C6 H6B 109.5
H6A C6 H6B 109.5
C5 C6 H6C 109.5
H6A C6 H6C 109.5
H6B C6 H6C 109.5
C5 C7 H7A 109.5
C5 C7 H7B 109.5
H7A C7 H7B 109.5
C5 C7 H7C 109.5
H7A C7 H7C 109.5
H7B C7 H7C 109.5
C5 C8 H8A 109.5
C5 C8 H8B 109.5
H8A C8 H8B 109.5
C5 C8 H8C 109.5
H8A C8 H8C 109.5
H8B C8 H8C 109.5
C10 C9 C1 125.0(4)
C10 C9 H9 117.5
C1 C9 H9 117.5
C9 C10 C11 127.4(4)
C9 C10 H10 116.3
C11 C10 H10 116.3
C12 C11 C16 116.9(4)
C12 C11 C10 120.2(4)
C16 C11 C10 122.9(4)
C11 C12 C13 121.8(4)
C11 C12 H12 119.1
C13 C12 H12 119.1
C14 C13 C12 119.9(4)
C14 C13 H13 120.1
C12 C13 H13 120.1
C13 C14 C15 119.8(5)
C13 C14 H14 120.1
C15 C14 H14 120.1
C14 C15 C16 120.4(4)
C14 C15 H15 119.8
C16 C15 H15 119.8
C15 C16 C11 121.2(4)
C15 C16 H16 119.4
C11 C16 H16 119.4
C22 C17 C18 117.6(4)
C22 C17 C2 124.0(3)
C18 C17 C2 118.4(4)
C19 C18 C17 121.3(4)
C19 C18 H18 119.4
C17 C18 H18 119.4
C20 C19 C18 119.8(4)
C20 C19 H19 120.1
C18 C19 H19 120.1
C19 C20 C21 120.2(4)
C19 C20 Cl 120.0(3)
C21 C20 Cl 119.7(3)
C20 C21 C22 119.5(4)
C20 C21 H21 120.3
C22 C21 H21 120.3
C21 C22 C17 121.6(4)
C21 C22 H22 119.2
C17 C22 H22 119.2

loop_
_geom_bond_atom_site_label_1
_geom_bond_atom_site_label_2
_geom_bond_distance
Cl C20 1.733(4)
O1 C4 1.215(4)
C1 C9 1.470(5)
C1 C2 1.513(6)
C1 C3 1.538(5)
C1 H1 0.93(4)
C2 C17 1.471(5)
C2 C3 1.518(5)
C2 H2 0.95(4)
C3 C4 1.493(5)
C3 H3 0.9800
C4 C5 1.519(5)
C5 C6 1.519(6)
C5 C8 1.532(5)
C5 C7 1.540(5)
C6 H6A 0.9600
C6 H6B 0.9600
C6 H6C 0.9600
C7 H7A 0.9600
C7 H7B 0.9600
C7 H7C 0.9600
C8 H8A 0.9600
C8 H8B 0.9600
C8 H8C 0.9600
C9 C10 1.309(5)
C9 H9 0.9300
C10 C11 1.471(5)
C10 H10 0.9300
C11 C12 1.389(5)
C11 C16 1.391(5)
C12 C13 1.389(5)
C12 H12 0.9300
C13 C14 1.360(6)
C13 H13 0.9300
C14 C15 1.377(5)
C14 H14 0.9300
C15 C16 1.383(5)
C15 H15 0.9300
C16 H16 0.9300
C17 C22 1.382(5)
C17 C18 1.385(4)
C18 C19 1.380(5)
C18 H18 0.9300
C19 C20 1.366(5)
C19 H19 0.9300
C20 C21 1.376(5)
C21 C22 1.377(5)
C21 H21 0.9300
C22 H22 0.9300

loop_
_geom_torsion_atom_site_label_1
_geom_torsion_atom_site_label_2
_geom_torsion_atom_site_label_3
_geom_torsion_atom_site_label_4
_geom_torsion
C9 C1 C2 C17 2.6(6)
C3 C1 C2 C17 111.8(4)
C9 C1 C2 C3 -109.2(4)
C17 C2 C3 C4 139.6(4)
C1 C2 C3 C4 -107.6(4)
C17 C2 C3 C1 -112.8(4)
C9 C1 C3 C4 -145.4(4)
C2 C1 C3 C4 106.3(4)
C9 C1 C3 C2 108.3(4)
C2 C3 C4 O1 24.6(5)
C1 C3 C4 O1 -43.0(5)
C2 C3 C4 C5 -154.5(3)
C1 C3 C4 C5 137.9(4)
O1 C4 C5 C6 -117.3(4)
C3 C4 C5 C6 61.9(4)
O1 C4 C5 C8 122.4(4)
C3 C4 C5 C8 -58.5(5)
O1 C4 C5 C7 2.1(6)
C3 C4 C5 C7 -178.8(4)
C2 C1 C9 C10 -145.1(4)
C3 C1 C9 C10 145.4(4)
C1 C9 C10 C11 176.2(4)
C9 C10 C11 C12 169.9(4)
C9 C10 C11 C16 -10.6(7)
C16 C11 C12 C13 2.4(6)
C10 C11 C12 C13 -178.1(4)
C11 C12 C13 C14 -2.0(6)
C12 C13 C14 C15 0.9(7)
C13 C14 C15 C16 -0.4(7)
C14 C15 C16 C11 0.9(6)
C12 C11 C16 C15 -1.9(6)
C10 C11 C16 C15 178.6(4)
C1 C2 C17 C22 -93.3(5)
C3 C2 C17 C22 -19.1(6)
C1 C2 C17 C18 87.8(5)
C3 C2 C17 C18 162.1(4)
C22 C17 C18 C19 -0.9(6)
C2 C17 C18 C19 178.0(4)
C17 C18 C19 C20 0.3(7)
C18 C19 C20 C21 -0.3(7)
C18 C19 C20 Cl -178.6(4)
C19 C20 C21 C22 1.0(6)
Cl C20 C21 C22 179.3(3)
C20 C21 C22 C17 -1.7(6)
C18 C17 C22 C21 1.6(6)
C2 C17 C22 C21 -177.2(4)
